data_7064035
loop_
_publ_author_name
'Price, Lee'
'Li, Zonyuan'
'Zhang, Wei'

_publ_section_title
;
 Synthesis of a pyrroloquinoline-containing polycyclic scaffold via
 decarboxylative [3+2] cycloaddition and aza-Wittig reactions
;
_journal_issue 43
_journal_name_full 'New Journal of Chemistry'
_journal_page_first 18970
_journal_page_last 18973
_journal_paper_doi 10.1039/D5NJ03128A
_journal_volume 49
_journal_year 2025
_chemical_formula_sum 'C14 H15 N3 O'
_chemical_formula_weight 241.29
_space_group_crystal_system monoclinic
_space_group_IT_number 14
_space_group_name_Hall '-P 2yn'
_space_group_name_H-M_alt 'P 1 21/n 1'
_atom_sites_solution_hydrogens mixed
_atom_sites_solution_primary 'intrinsic phasing'
_atom_sites_solution_secondary 'Fourier difference maps'
_audit_creation_method SHELXL-2014/6
_audit_update_record
;
2025-05-13 deposited with the CCDC.	2025-10-01 downloaded from the CCDC.
;
_cell_angle_alpha 90
_cell_angle_beta 100.768(3)
_cell_angle_gamma 90
_cell_formula_units_Z 4
_cell_length_a 10.1162(7)
_cell_length_b 11.1065(9)
_cell_length_c 10.7813(8)
_cell_measurement_reflns_used 8604
_cell_measurement_temperature 300(2)
_cell_measurement_theta_max 26.36
_cell_measurement_theta_min 2.75
_cell_volume 1190.01(15)
_computing_cell_refinement 'Bruker SAINT'
_computing_data_collection 'Bruker APEX4'
_computing_data_reduction 'Bruker SAINT'
_computing_molecular_graphics 'Bruker SHELXTL'
_computing_publication_material 'Bruker SHELXTL'
_computing_structure_refinement 'SHELXL-2014/6 (Sheldrick, 2014)'
_computing_structure_solution 'SHELXS-97 (Sheldrick 2008)'
_diffrn_ambient_temperature 300(2)
_diffrn_measured_fraction_theta_full 0.997
_diffrn_measured_fraction_theta_max 0.998
_diffrn_measurement_device_type 'Bruker APEX-IV photon 200'
_diffrn_measurement_method '\f and \w scans'
_diffrn_radiation_type MoK\a
_diffrn_radiation_wavelength 0.71073
_diffrn_reflns_av_R_equivalents 0.0209
_diffrn_reflns_av_unetI/netI 0.0140
_diffrn_reflns_Laue_measured_fraction_full 0.997
_diffrn_reflns_Laue_measured_fraction_max 0.998
_diffrn_reflns_limit_h_max 12
_diffrn_reflns_limit_h_min -12
_diffrn_reflns_limit_k_max 13
_diffrn_reflns_limit_k_min -13
_diffrn_reflns_limit_l_max 13
_diffrn_reflns_limit_l_min -13
_diffrn_reflns_number 14404
_diffrn_reflns_point_group_measured_fraction_full 0.997
_diffrn_reflns_point_group_measured_fraction_max 0.998
_diffrn_reflns_theta_full 25.242
_diffrn_reflns_theta_max 26.396
_diffrn_reflns_theta_min 3.062
_exptl_absorpt_coefficient_mu 0.088
_exptl_absorpt_correction_T_max 0.745
_exptl_absorpt_correction_T_min 0.709
_exptl_absorpt_correction_type multi-scan
_exptl_absorpt_process_details sadabs
_exptl_crystal_colour colourless
_exptl_crystal_density_diffrn 1.347
_exptl_crystal_description block
_exptl_crystal_F_000 512
_exptl_crystal_size_max 0.390
_exptl_crystal_size_mid 0.350
_exptl_crystal_size_min 0.340
_refine_diff_density_max 0.202
_refine_diff_density_min -0.130
_refine_diff_density_rms 0.031
_refine_ls_extinction_coef 0.013(3)
_refine_ls_extinction_expression Fc^*^=kFc[1+0.001xFc^2^\l^3^/sin(2\q)]^-1/4^
_refine_ls_extinction_method SHELXL
_refine_ls_goodness_of_fit_ref 1.022
_refine_ls_hydrogen_treatment mixed
_refine_ls_matrix_type full
_refine_ls_number_parameters 169
_refine_ls_number_reflns 2441
_refine_ls_number_restraints 0
_refine_ls_restrained_S_all 1.022
_refine_ls_R_factor_all 0.0414
_refine_ls_R_factor_gt 0.0358
_refine_ls_shift/su_max 0.000
_refine_ls_shift/su_mean 0.000
_refine_ls_structure_factor_coef Fsqd
_refine_ls_weighting_details 'w=1/[\s^2^(Fo^2^)+(0.0484P)^2^+0.3207P] where P=(Fo^2^+2Fc^2^)/3'
_refine_ls_weighting_scheme calc
_refine_ls_wR_factor_gt 0.0925
_refine_ls_wR_factor_ref 0.0984
_reflns_Friedel_coverage 0.000
_reflns_number_gt 2126
_reflns_number_total 2441
_reflns_threshold_expression 'I > 2\s(I)'
_cod_data_source_file d5nj03128a2.cif
_cod_data_source_block umd2959d_a
_cod_depositor_comments 'Adding full bibliography for 7064031--7064035.cif.'
_cod_original_sg_symbol_H-M 'P 21/n'
_cod_database_code 7064035
_shelx_space_group_comment
; 
The symmetry employed for this shelxl refinement is uniquely defined 
by the following loop, which should always be used as a source of 
symmetry information in preference to the above space-group names. 
They are only intended as comments. 
;
_shelx_estimated_absorpt_t_min 0.967
_shelx_estimated_absorpt_t_max 0.971
_shelxl_version_number 2014/6

loop_
_space_group_symop_operation_xyz
'x, y, z'
'-x+1/2, y+1/2, -z+1/2'
'-x, -y, -z'
'x-1/2, -y-1/2, z-1/2'

loop_
_atom_site_label
_atom_site_type_symbol
_atom_site_fract_x
_atom_site_fract_y
_atom_site_fract_z
_atom_site_U_iso_or_equiv
_atom_site_adp_type
_atom_site_occupancy
_atom_site_site_symmetry_order
_atom_site_calc_flag
_atom_site_refinement_flags_posn
_atom_site_refinement_flags_adp
_atom_site_refinement_flags_occupancy
_atom_site_disorder_assembly
_atom_site_disorder_group
O1 O 0.51860(12) 0.21462(11) 0.82413(10) 0.0631(3) Uani 1 1 d . . . . .
N1 N 0.33351(11) 0.55809(9) 0.69784(9) 0.0373(3) Uani 1 1 d . . . . .
N2 N 0.45453(10) 0.26564(9) 0.61528(10) 0.0377(3) Uani 1 1 d . . . . .
N3 N 0.38014(10) 0.39112(9) 0.44097(9) 0.0343(2) Uani 1 1 d . . . . .
C1 C 0.36380(14) 0.47375(13) 0.80611(12) 0.0433(3) Uani 1 1 d . . . . .
H1A H 0.4605 0.4756 0.8410 0.052 Uiso 1 1 calc R U . . .
C2 C 0.32316(13) 0.34457(12) 0.75387(12) 0.0415(3) Uani 1 1 d . . . . .
H2A H 0.2633 0.3044 0.8026 0.050 Uiso 1 1 calc R U . . .
C3 C 0.44242(13) 0.26636(12) 0.74094(13) 0.0430(3) Uani 1 1 d . . . . .
C4 C 0.36338(11) 0.34352(10) 0.54467(11) 0.0326(3) Uani 1 1 d . . . . .
C5 C 0.28538(11) 0.48276(11) 0.39500(11) 0.0330(3) Uani 1 1 d . . . . .
C6 C 0.27332(13) 0.51805(13) 0.26977(12) 0.0411(3) Uani 1 1 d . . . . .
H6A H 0.3243 0.4797 0.2181 0.049 Uiso 1 1 calc R U . . .
C7 C 0.18654(14) 0.60934(14) 0.22125(13) 0.0478(3) Uani 1 1 d . . . . .
H7A H 0.1796 0.6323 0.1373 0.057 Uiso 1 1 calc R U . . .
C8 C 0.10955(14) 0.66713(13) 0.29687(13) 0.0465(3) Uani 1 1 d . . . . .
H8A H 0.0502 0.7280 0.2637 0.056 Uiso 1 1 calc R U . . .
C9 C 0.12180(12) 0.63345(12) 0.42251(12) 0.0390(3) Uani 1 1 d . . . . .
H9A H 0.0705 0.6724 0.4735 0.047 Uiso 1 1 calc R U . . .
C10 C 0.20962(11) 0.54239(10) 0.47307(11) 0.0322(3) Uani 1 1 d . . . . .
C11 C 0.22147(12) 0.50211(11) 0.60806(11) 0.0335(3) Uani 1 1 d . . . . .
H11A H 0.1364 0.5174 0.6363 0.040 Uiso 1 1 calc R U . . .
C12 C 0.25325(12) 0.36832(11) 0.61809(12) 0.0356(3) Uani 1 1 d . . . . .
H12A H 0.1737 0.3177 0.5916 0.043 Uiso 1 1 calc R U . . .
C13 C 0.2857(2) 0.50837(17) 0.90843(15) 0.0675(5) Uani 1 1 d . . . . .
H13A H 0.3035 0.4510 0.9761 0.101 Uiso 1 1 calc R U . . .
H13B H 0.1911 0.5089 0.8737 0.101 Uiso 1 1 calc R U . . .
H13C H 0.3130 0.5871 0.9401 0.101 Uiso 1 1 calc R U . . .
C14 C 0.56581(13) 0.20877(13) 0.57020(14) 0.0448(3) Uani 1 1 d . . . . .
H14A H 0.5545 0.2188 0.4804 0.067 Uiso 0.5 1 calc R U P . .
H14B H 0.6488 0.2454 0.6102 0.067 Uiso 0.5 1 calc R U P . .
H14C H 0.5677 0.1245 0.5902 0.067 Uiso 0.5 1 calc R U P . .
H14D H 0.6262 0.1736 0.6401 0.067 Uiso 0.5 1 calc R U P . .
H14E H 0.5319 0.1471 0.5103 0.067 Uiso 0.5 1 calc R U P . .
H14F H 0.6130 0.2680 0.5304 0.067 Uiso 0.5 1 calc R U P . .
H1 H 0.4077(16) 0.5618(13) 0.6589(14) 0.045(4) Uiso 1 1 d . . . . .

loop_
_atom_site_aniso_label
_atom_site_aniso_U_11
_atom_site_aniso_U_22
_atom_site_aniso_U_33
_atom_site_aniso_U_23
_atom_site_aniso_U_13
_atom_site_aniso_U_12
O1 0.0635(7) 0.0680(7) 0.0590(7) 0.0302(6) 0.0144(5) 0.0225(6)
N1 0.0438(6) 0.0363(6) 0.0320(5) -0.0003(4) 0.0074(4) -0.0012(4)
N2 0.0353(5) 0.0313(5) 0.0464(6) 0.0027(4) 0.0075(4) 0.0038(4)
N3 0.0336(5) 0.0344(5) 0.0343(5) -0.0054(4) 0.0046(4) 0.0014(4)
C1 0.0488(7) 0.0479(8) 0.0334(6) 0.0043(5) 0.0083(5) 0.0041(6)
C2 0.0418(7) 0.0412(7) 0.0445(7) 0.0126(5) 0.0159(5) 0.0015(5)
C3 0.0439(7) 0.0368(7) 0.0496(7) 0.0129(6) 0.0121(6) 0.0015(5)
C4 0.0302(6) 0.0268(5) 0.0398(6) -0.0046(5) 0.0035(5) -0.0015(4)
C5 0.0300(5) 0.0337(6) 0.0337(6) -0.0031(5) 0.0021(4) -0.0024(4)
C6 0.0412(7) 0.0494(8) 0.0320(6) -0.0040(5) 0.0048(5) -0.0014(6)
C7 0.0499(8) 0.0566(8) 0.0338(6) 0.0068(6) -0.0002(6) -0.0002(6)
C8 0.0418(7) 0.0465(8) 0.0469(7) 0.0091(6) -0.0029(6) 0.0054(6)
C9 0.0326(6) 0.0399(7) 0.0435(7) 0.0003(5) 0.0044(5) 0.0033(5)
C10 0.0296(5) 0.0320(6) 0.0340(6) -0.0010(4) 0.0036(4) -0.0027(4)
C11 0.0322(6) 0.0329(6) 0.0368(6) 0.0005(5) 0.0102(5) 0.0018(5)
C12 0.0306(6) 0.0320(6) 0.0449(7) 0.0031(5) 0.0094(5) -0.0027(4)
C13 0.0956(13) 0.0711(11) 0.0421(8) 0.0058(7) 0.0289(8) 0.0152(10)
C14 0.0371(7) 0.0411(7) 0.0557(8) -0.0015(6) 0.0071(6) 0.0088(5)

loop_
_atom_type_symbol
_atom_type_description
_atom_type_scat_dispersion_real
_atom_type_scat_dispersion_imag
_atom_type_scat_source
C C 0.0033 0.0016 'International Tables Vol C Tables 4.2.6.8 and 6.1.1.4'
H H 0.0000 0.0000 'International Tables Vol C Tables 4.2.6.8 and 6.1.1.4'
N N 0.0061 0.0033 'International Tables Vol C Tables 4.2.6.8 and 6.1.1.4'
O O 0.0106 0.0060 'International Tables Vol C Tables 4.2.6.8 and 6.1.1.4'

loop_
_geom_angle_atom_site_label_1
_geom_angle_atom_site_label_2
_geom_angle_atom_site_label_3
_geom_angle
_geom_angle_site_symmetry_1
_geom_angle_site_symmetry_3
_geom_angle_publ_flag
C1 N1 C11 105.62(10) . . ?
C1 N1 H1 108.6(9) . . ?
C11 N1 H1 108.0(9) . . ?
C3 N2 C4 111.30(10) . . ?
C3 N2 C14 123.14(11) . . ?
C4 N2 C14 124.51(11) . . ?
C4 N3 C5 114.23(10) . . ?
N1 C1 C13 110.61(12) . . ?
N1 C1 C2 107.06(10) . . ?
C13 C1 C2 110.78(12) . . ?
N1 C1 H1A 109.4 . . ?
C13 C1 H1A 109.4 . . ?
C2 C1 H1A 109.4 . . ?
C3 C2 C12 104.21(11) . . ?
C3 C2 C1 113.46(11) . . ?
C12 C2 C1 103.30(10) . . ?
C3 C2 H2A 111.8 . . ?
C12 C2 H2A 111.8 . . ?
C1 C2 H2A 111.8 . . ?
O1 C3 N2 124.16(13) . . ?
O1 C3 C2 127.67(13) . . ?
N2 C3 C2 108.15(11) . . ?
N3 C4 N2 123.83(11) . . ?
N3 C4 C12 128.05(11) . . ?
N2 C4 C12 107.89(10) . . ?
C6 C5 C10 119.37(11) . . ?
C6 C5 N3 118.14(11) . . ?
C10 C5 N3 122.41(10) . . ?
C7 C6 C5 120.68(12) . . ?
C7 C6 H6A 119.7 . . ?
C5 C6 H6A 119.7 . . ?
C6 C7 C8 120.36(12) . . ?
C6 C7 H7A 119.8 . . ?
C8 C7 H7A 119.8 . . ?
C9 C8 C7 119.45(12) . . ?
C9 C8 H8A 120.3 . . ?
C7 C8 H8A 120.3 . . ?
C10 C9 C8 120.88(12) . . ?
C10 C9 H9A 119.6 . . ?
C8 C9 H9A 119.6 . . ?
C9 C10 C5 119.24(11) . . ?
C9 C10 C11 121.69(11) . . ?
C5 C10 C11 119.01(10) . . ?
N1 C11 C10 114.81(10) . . ?
N1 C11 C12 103.76(9) . . ?
C10 C11 C12 109.68(10) . . ?
N1 C11 H11A 109.5 . . ?
C10 C11 H11A 109.5 . . ?
C12 C11 H11A 109.5 . . ?
C4 C12 C11 107.97(9) . . ?
C4 C12 C2 102.51(10) . . ?
C11 C12 C2 106.94(10) . . ?
C4 C12 H12A 112.9 . . ?
C11 C12 H12A 112.9 . . ?
C2 C12 H12A 112.9 . . ?
C1 C13 H13A 109.5 . . ?
C1 C13 H13B 109.5 . . ?
H13A C13 H13B 109.5 . . ?
C1 C13 H13C 109.5 . . ?
H13A C13 H13C 109.5 . . ?
H13B C13 H13C 109.5 . . ?
N2 C14 H14A 109.5 . . ?
N2 C14 H14B 109.5 . . ?
H14A C14 H14B 109.5 . . ?
N2 C14 H14C 109.5 . . ?
H14A C14 H14C 109.5 . . ?
H14B C14 H14C 109.5 . . ?
N2 C14 H14D 109.5 . . ?
H14A C14 H14D 141.1 . . ?
H14B C14 H14D 56.3 . . ?
H14C C14 H14D 56.3 . . ?
N2 C14 H14E 109.5 . . ?
H14A C14 H14E 56.3 . . ?
H14B C14 H14E 141.1 . . ?
H14C C14 H14E 56.3 . . ?
H14D C14 H14E 109.5 . . ?
N2 C14 H14F 109.5 . . ?
H14A C14 H14F 56.3 . . ?
H14B C14 H14F 56.3 . . ?
H14C C14 H14F 141.1 . . ?
H14D C14 H14F 109.5 . . ?
H14E C14 H14F 109.5 . . ?

loop_
_geom_bond_atom_site_label_1
_geom_bond_atom_site_label_2
_geom_bond_distance
_geom_bond_site_symmetry_2
_geom_bond_publ_flag
O1 C3 1.2126(16) . ?
N1 C1 1.4834(16) . ?
N1 C11 1.4826(15) . ?
N1 H1 0.927(16) . ?
N2 C3 1.3830(18) . ?
N2 C4 1.3841(15) . ?
N2 C14 1.4514(16) . ?
N3 C4 1.2764(16) . ?
N3 C5 1.4223(15) . ?
C1 C13 1.522(2) . ?
C1 C2 1.568(2) . ?
C1 H1A 0.9800 . ?
C2 C3 1.5140(18) . ?
C2 C12 1.5251(18) . ?
C2 H2A 0.9800 . ?
C4 C12 1.5077(16) . ?
C5 C6 1.3892(17) . ?
C5 C10 1.4055(17) . ?
C6 C7 1.379(2) . ?
C6 H6A 0.9300 . ?
C7 C8 1.386(2) . ?
C7 H7A 0.9300 . ?
C8 C9 1.3882(19) . ?
C8 H8A 0.9300 . ?
C9 C10 1.3887(17) . ?
C9 H9A 0.9300 . ?
C10 C11 1.5058(16) . ?
C11 C12 1.5199(17) . ?
C11 H11A 0.9800 . ?
C12 H12A 0.9800 . ?
C13 H13A 0.9600 . ?
C13 H13B 0.9600 . ?
C13 H13C 0.9600 . ?
C14 H14A 0.9600 . ?
C14 H14B 0.9600 . ?
C14 H14C 0.9600 . ?
C14 H14D 0.9600 . ?
C14 H14E 0.9600 . ?
C14 H14F 0.9600 . ?

loop_
_geom_hbond_atom_site_label_D
_geom_hbond_atom_site_label_H
_geom_hbond_atom_site_label_A
_geom_hbond_distance_DH
_geom_hbond_distance_HA
_geom_hbond_distance_DA
_geom_hbond_angle_DHA
_geom_hbond_site_symmetry_A
N1 H1 N3 0.927(16) 2.627(16) 3.5453(15) 170.8(13) 3_666

loop_
_geom_torsion_atom_site_label_1
_geom_torsion_atom_site_label_2
_geom_torsion_atom_site_label_3
_geom_torsion_atom_site_label_4
_geom_torsion
_geom_torsion_site_symmetry_1
_geom_torsion_site_symmetry_2
_geom_torsion_site_symmetry_3
_geom_torsion_site_symmetry_4
_geom_torsion_publ_flag
C11 N1 C1 C13 -93.00(14) . . . . ?
C11 N1 C1 C2 27.80(13) . . . . ?
N1 C1 C2 C3 104.80(12) . . . . ?
C13 C1 C2 C3 -134.51(13) . . . . ?
N1 C1 C2 C12 -7.38(13) . . . . ?
C13 C1 C2 C12 113.30(12) . . . . ?
C4 N2 C3 O1 -172.91(13) . . . . ?
C14 N2 C3 O1 -4.2(2) . . . . ?
C4 N2 C3 C2 5.30(14) . . . . ?
C14 N2 C3 C2 174.05(11) . . . . ?
C12 C2 C3 O1 -171.36(14) . . . . ?
C1 C2 C3 O1 77.01(17) . . . . ?
C12 C2 C3 N2 10.52(13) . . . . ?
C1 C2 C3 N2 -101.11(13) . . . . ?
C5 N3 C4 N2 -170.34(10) . . . . ?
C5 N3 C4 C12 3.43(17) . . . . ?
C3 N2 C4 N3 155.47(12) . . . . ?
C14 N2 C4 N3 -13.10(19) . . . . ?
C3 N2 C4 C12 -19.38(13) . . . . ?
C14 N2 C4 C12 172.05(11) . . . . ?
C4 N3 C5 C6 -163.94(11) . . . . ?
C4 N3 C5 C10 19.45(16) . . . . ?
C10 C5 C6 C7 -1.01(19) . . . . ?
N3 C5 C6 C7 -177.73(11) . . . . ?
C5 C6 C7 C8 -0.2(2) . . . . ?
C6 C7 C8 C9 0.9(2) . . . . ?
C7 C8 C9 C10 -0.3(2) . . . . ?
C8 C9 C10 C5 -0.91(18) . . . . ?
C8 C9 C10 C11 -178.22(12) . . . . ?
C6 C5 C10 C9 1.55(17) . . . . ?
N3 C5 C10 C9 178.12(11) . . . . ?
C6 C5 C10 C11 178.93(11) . . . . ?
N3 C5 C10 C11 -4.50(16) . . . . ?
C1 N1 C11 C10 -156.66(10) . . . . ?
C1 N1 C11 C12 -36.98(12) . . . . ?
C9 C10 C11 N1 -96.35(13) . . . . ?
C5 C10 C11 N1 86.33(13) . . . . ?
C9 C10 C11 C12 147.32(11) . . . . ?
C5 C10 C11 C12 -30.00(14) . . . . ?
N3 C4 C12 C11 -37.23(16) . . . . ?
N2 C4 C12 C11 137.34(10) . . . . ?
N3 C4 C12 C2 -149.92(12) . . . . ?
N2 C4 C12 C2 24.65(12) . . . . ?
N1 C11 C12 C4 -77.26(11) . . . . ?
C10 C11 C12 C4 45.85(12) . . . . ?
N1 C11 C12 C2 32.43(12) . . . . ?
C10 C11 C12 C2 155.54(10) . . . . ?
C3 C2 C12 C4 -20.57(12) . . . . ?
C1 C2 C12 C4 98.24(10) . . . . ?
C3 C2 C12 C11 -134.02(10) . . . . ?
C1 C2 C12 C11 -15.21(12) . . . . ?
